data_4063900
loop_
_publ_author_name
'Benjamin, Sophie L.'
'Karagiannidis, Louise'
'Levason, William'
'Reid, Gillian'
'Rogers, Michael C.'

_publ_section_title
;
 Hybrid Dibismuthines and Distibines: Preparation and Properties of
 Antimony and Bismuth Oxygen, Sulfur, and Nitrogen Donor Ligands
;
_journal_issue 4
_journal_name_full Organometallics
_journal_page_first 895
_journal_paper_doi 10.1021/om1010148
_journal_volume 30
_journal_year 2011
_chemical_formula_moiety 'C33 H37 Fe N O2 Sb 1+, 2(B F4 1-), 0.5(C1 H2 CL2)'
_chemical_formula_sum 'C33.5 H38 B2 Cl F8 Fe2 N O4 Sb2'
_chemical_formula_weight 1082.92
_chemical_name_systematic
; [bis[N-2-(dimethylstibanyl)benzyl]methanamine]-
  bis(dicarbonyl(cyclopentadienyl)iron(II))
  tetrafluoroborate dichloromethane solvate
;
_space_group_IT_number 2
_space_group_name_Hall '-P 1'
_symmetry_cell_setting triclinic
_symmetry_space_group_name_Hall '-P 1'
_symmetry_space_group_name_H-M 'P -1'
_atom_sites_solution_hydrogens geom
_atom_sites_solution_primary direct
_atom_sites_solution_secondary difmap
_audit_creation_date 2010-09-12
_audit_creation_method 'SHELXL-97 + hand edit'
_audit_update_record '2010-10-09  Added N...Sb distances'
_cell_angle_alpha 78.332(6)
_cell_angle_beta 86.814(8)
_cell_angle_gamma 85.261(8)
_cell_formula_units_Z 2
_cell_length_a 10.5977(10)
_cell_length_b 11.799(2)
_cell_length_c 16.732(3)
_cell_measurement_reflns_used 40064
_cell_measurement_temperature 120(2)
_cell_measurement_theta_max 27.48
_cell_measurement_theta_min 2.91
_cell_volume 2040.3(5)
_computing_cell_refinement 'DENZO (Otwinowski & Minor, 1997)'
_computing_data_collection 'COLLECT (Hooft, R.W.W., 1998)'
_computing_data_reduction 'DENZO (Otwinowski & Minor, 1997)'
_computing_structure_refinement 'SHELXL-97 (Sheldrick, 1997)'
_computing_structure_solution 'DIRDIF-99 (Beurskens, 1999)'
_diffrn_ambient_temperature 120(2)
_diffrn_measured_fraction_theta_full 0.971
_diffrn_measured_fraction_theta_max 0.971
_diffrn_measurement_device_type 'Bruker-Nonius 95mm CCD camera on \k-goniostat'
_diffrn_measurement_method '\f & \w scans'
_diffrn_radiation_monochromator '10cm confocal mirrors'
_diffrn_radiation_source 'Bruker-Nonius FR591 rotating anode'
_diffrn_radiation_type MoK\a
_diffrn_radiation_wavelength 0.71073
_diffrn_reflns_av_R_equivalents 0.0636
_diffrn_reflns_av_sigmaI/netI 0.0681
_diffrn_reflns_limit_h_max 13
_diffrn_reflns_limit_h_min -13
_diffrn_reflns_limit_k_max 15
_diffrn_reflns_limit_k_min -15
_diffrn_reflns_limit_l_max 21
_diffrn_reflns_limit_l_min -21
_diffrn_reflns_number 36221
_diffrn_reflns_theta_full 27.78
_diffrn_reflns_theta_max 27.78
_diffrn_reflns_theta_min 2.99
_diffrn_standards_number 0
_exptl_absorpt_coefficient_mu 2.145
_exptl_absorpt_correction_T_max 1.0000
_exptl_absorpt_correction_T_min 0.8727
_exptl_absorpt_correction_type multi-scan
_exptl_absorpt_process_details 'SADABS V2.10 (Sheldrick, G.M., 2007)'
_exptl_crystal_colour colourless
_exptl_crystal_density_diffrn 1.763
_exptl_crystal_density_method 'not measured'
_exptl_crystal_description block
_exptl_crystal_F_000 1062
_exptl_crystal_size_max 0.10
_exptl_crystal_size_mid 0.09
_exptl_crystal_size_min 0.08
_refine_diff_density_max 3.739
_refine_diff_density_min -3.022
_refine_diff_density_rms 0.214
_refine_ls_extinction_method none
_refine_ls_goodness_of_fit_ref 1.041
_refine_ls_hydrogen_treatment constr
_refine_ls_matrix_type full
_refine_ls_number_parameters 500
_refine_ls_number_reflns 9355
_refine_ls_number_restraints 0
_refine_ls_restrained_S_all 1.041
_refine_ls_R_factor_all 0.1141
_refine_ls_R_factor_gt 0.0843
_refine_ls_shift/su_max 0.000
_refine_ls_shift/su_mean 0.000
_refine_ls_structure_factor_coef Fsqd
_refine_ls_weighting_details 'w=1/[\s^2^(Fo^2^)+(0.0327P)^2^+46.7543P] where P=(Fo^2^+2Fc^2^)/3'
_refine_ls_weighting_scheme calc
_refine_ls_wR_factor_gt 0.1690
_refine_ls_wR_factor_ref 0.1881
_reflns_number_gt 7123
_reflns_number_total 9355
_reflns_threshold_expression I>2sigma(I)
_cod_data_source_file om1010148_si_002.cif
_cod_data_source_block 10mr211
_cod_original_cell_volume 2040.4(5)
_cod_original_formula_sum 'C33.50 H38 B2 Cl F8 Fe2 N O4 Sb2'
_cod_database_code 4063900

loop_
_symmetry_equiv_pos_as_xyz
'x, y, z'
'-x, -y, -z'

loop_
_atom_site_label
_atom_site_type_symbol
_atom_site_fract_x
_atom_site_fract_y
_atom_site_fract_z
_atom_site_U_iso_or_equiv
_atom_site_adp_type
_atom_site_occupancy
_atom_site_symmetry_multiplicity
_atom_site_calc_flag
_atom_site_refinement_flags
Sb1 Sb 0.35972(6) 0.89690(6) -0.17407(5) 0.03423(19) Uani 1 1 d .
Sb2 Sb 0.36243(5) 0.48930(5) 0.28944(4) 0.02383(15) Uani 1 1 d .
Fe1 Fe 0.21228(11) 1.05535(11) -0.14088(8) 0.0224(3) Uani 1 1 d .
Fe2 Fe 0.20518(11) 0.60564(11) 0.36058(8) 0.0238(3) Uani 1 1 d .
O1 O 0.0503(6) 0.8935(6) -0.0369(4) 0.0365(16) Uani 1 1 d .
O2 O 0.0670(8) 1.0636(8) -0.2853(5) 0.057(2) Uani 1 1 d .
O3 O 0.0472(7) 0.6704(7) 0.2195(5) 0.0448(19) Uani 1 1 d .
O4 O 0.0547(7) 0.4085(7) 0.4215(5) 0.048(2) Uani 1 1 d .
N1 N 0.2316(7) 0.5480(8) 0.0090(5) 0.0330(18) Uani 1 1 d .
C1 C 0.2398(8) 1.1364(7) -0.0437(5) 0.0240(18) Uani 1 1 d .
H1 H 0.2180 1.1067 0.0120 0.029 Uiso 1 1 calc R
C2 C 0.3576(8) 1.1152(7) -0.0832(6) 0.0245(18) Uani 1 1 d .
H2 H 0.4287 1.0693 -0.0590 0.029 Uiso 1 1 calc R
C3 C 0.3510(9) 1.1748(8) -0.1659(6) 0.031(2) Uani 1 1 d .
H3 H 0.4173 1.1755 -0.2066 0.037 Uiso 1 1 calc R
C4 C 0.2292(9) 1.2330(8) -0.1774(6) 0.030(2) Uani 1 1 d .
H4 H 0.1992 1.2793 -0.2269 0.036 Uiso 1 1 calc R
C5 C 0.1590(8) 1.2090(8) -0.1001(5) 0.0251(18) Uani 1 1 d .
H5 H 0.0744 1.2367 -0.0892 0.030 Uiso 1 1 calc R
C6 C 0.1142(8) 0.9562(9) -0.0771(6) 0.029(2) Uani 1 1 d .
C7 C 0.1241(9) 1.0576(10) -0.2286(6) 0.036(2) Uani 1 1 d .
C8 C 0.5118(11) 0.8303(11) -0.0982(9) 0.058(4) Uani 1 1 d .
H8A H 0.4787 0.7990 -0.0430 0.087 Uiso 1 1 calc R
H8B H 0.5667 0.8925 -0.0963 0.087 Uiso 1 1 calc R
H8C H 0.5607 0.7683 -0.1201 0.087 Uiso 1 1 calc R
C9 C 0.4619(11) 0.9453(12) -0.2876(8) 0.058(4) Uani 1 1 d .
H9A H 0.5381 0.9823 -0.2789 0.087 Uiso 1 1 calc R
H9B H 0.4082 0.9998 -0.3258 0.087 Uiso 1 1 calc R
H9C H 0.4865 0.8760 -0.3103 0.087 Uiso 1 1 calc R
C10 C 0.2640(8) 0.7523(8) -0.1940(6) 0.0271(19) Uani 1 1 d .
C11 C 0.2235(10) 0.7611(10) -0.2723(6) 0.043(3) Uani 1 1 d .
H11 H 0.2395 0.8290 -0.3118 0.052 Uiso 1 1 calc R
C12 C 0.1613(11) 0.6767(11) -0.2955(6) 0.045(3) Uani 1 1 d .
H12 H 0.1336 0.6860 -0.3496 0.054 Uiso 1 1 calc R
C13 C 0.1400(9) 0.5772(10) -0.2379(7) 0.040(3) Uani 1 1 d .
H13 H 0.1002 0.5158 -0.2530 0.048 Uiso 1 1 calc R
C14 C 0.1763(11) 0.5668(10) -0.1588(7) 0.042(3) Uani 1 1 d .
H14 H 0.1579 0.4998 -0.1192 0.050 Uiso 1 1 calc R
C15 C 0.2408(11) 0.6553(9) -0.1359(7) 0.041(3) Uani 1 1 d .
C16 C 0.2974(11) 0.6384(10) -0.0521(7) 0.047(3) Uani 1 1 d .
H16A H 0.3888 0.6141 -0.0563 0.056 Uiso 1 1 calc R
H16B H 0.2889 0.7129 -0.0330 0.056 Uiso 1 1 calc R
C17 C 0.1068(11) 0.6053(13) 0.0290(8) 0.056(3) Uani 1 1 d .
H17A H 0.0584 0.5500 0.0680 0.084 Uiso 1 1 calc R
H17B H 0.0598 0.6315 -0.0210 0.084 Uiso 1 1 calc R
H17C H 0.1201 0.6721 0.0533 0.084 Uiso 1 1 calc R
C18 C 0.2993(13) 0.5179(11) 0.0832(8) 0.055(3) Uani 1 1 d .
H18A H 0.2908 0.5841 0.1117 0.066 Uiso 1 1 calc R
H18B H 0.3904 0.5017 0.0700 0.066 Uiso 1 1 calc R
C19 C 0.2474(12) 0.4093(9) 0.1406(7) 0.043(3) Uani 1 1 d .
C20 C 0.1854(12) 0.3269(10) 0.1097(8) 0.050(3) Uani 1 1 d .
H20 H 0.1674 0.3428 0.0533 0.060 Uiso 1 1 calc R
C21 C 0.1501(9) 0.2251(10) 0.1574(8) 0.044(3) Uani 1 1 d .
H21 H 0.1075 0.1725 0.1342 0.053 Uiso 1 1 calc R
C22 C 0.1767(12) 0.1987(11) 0.2398(8) 0.051(3) Uani 1 1 d .
H22 H 0.1519 0.1285 0.2735 0.062 Uiso 1 1 calc R
C23 C 0.2402(11) 0.2765(10) 0.2723(7) 0.042(3) Uani 1 1 d .
H23 H 0.2612 0.2579 0.3281 0.050 Uiso 1 1 calc R
C24 C 0.2733(8) 0.3812(8) 0.2242(6) 0.029(2) Uani 1 1 d .
C25 C 0.4801(11) 0.3648(10) 0.3665(8) 0.047(3) Uani 1 1 d .
H25A H 0.5193 0.3078 0.3357 0.071 Uiso 1 1 calc R
H25B H 0.4291 0.3253 0.4129 0.071 Uiso 1 1 calc R
H25C H 0.5465 0.4037 0.3867 0.071 Uiso 1 1 calc R
C26 C 0.5083(10) 0.5687(11) 0.2124(8) 0.049(3) Uani 1 1 d .
H26A H 0.5496 0.5134 0.1809 0.073 Uiso 1 1 calc R
H26B H 0.5709 0.5924 0.2456 0.073 Uiso 1 1 calc R
H26C H 0.4723 0.6370 0.1750 0.073 Uiso 1 1 calc R
C27 C 0.1123(8) 0.6458(8) 0.2731(6) 0.030(2) Uani 1 1 d .
C28 C 0.1155(9) 0.4845(10) 0.3981(6) 0.036(2) Uani 1 1 d .
C29 C 0.3348(9) 0.7266(9) 0.3714(7) 0.037(2) Uani 1 1 d .
H29 H 0.4045 0.7481 0.3348 0.044 Uiso 1 1 calc R
C30 C 0.2111(10) 0.7800(9) 0.3659(7) 0.038(2) Uani 1 1 d .
H30 H 0.1821 0.8433 0.3248 0.046 Uiso 1 1 calc R
C31 C 0.1367(10) 0.7220(9) 0.4334(6) 0.035(2) Uani 1 1 d .
H31 H 0.0494 0.7394 0.4451 0.042 Uiso 1 1 calc R
C32 C 0.2168(10) 0.6340(10) 0.4794(6) 0.035(2) Uani 1 1 d .
H32 H 0.1927 0.5825 0.5282 0.042 Uiso 1 1 calc R
C33 C 0.3375(9) 0.6353(10) 0.4410(6) 0.034(2) Uani 1 1 d .
H33 H 0.4089 0.5840 0.4585 0.041 Uiso 1 1 calc R
B1 B 0.7133(10) 0.1158(10) 0.8665(7) 0.029(2) Uani 1 1 d .
F1 F 0.8339(6) 0.0659(6) 0.8604(5) 0.0555(18) Uani 1 1 d .
F2 F 0.6419(8) 0.0905(11) 0.8065(6) 0.103(4) Uani 1 1 d .
F3 F 0.6582(7) 0.0879(10) 0.9400(5) 0.101(4) Uani 1 1 d .
F4 F 0.7133(10) 0.2339(7) 0.8459(7) 0.095(3) Uani 1 1 d .
B2 B 0.7133(12) 0.6720(12) 0.4008(7) 0.039(3) Uani 1 1 d .
F5 F 0.6305(8) 0.5918(8) 0.4007(8) 0.108(4) Uani 1 1 d .
F6 F 0.7220(10) 0.6838(9) 0.4798(5) 0.097(3) Uani 1 1 d .
F7 F 0.6682(9) 0.7780(8) 0.3557(5) 0.084(3) Uani 1 1 d .
F8 F 0.8293(6) 0.6348(7) 0.3702(5) 0.068(2) Uani 1 1 d .
C34 C 0.304(2) 0.014(3) 0.4876(14) 0.076(11) Uani 0.50 1 d P
H34A H 0.3534 0.0449 0.4369 0.091 Uiso 0.50 1 calc PR
H34B H 0.3275 0.0587 0.5282 0.091 Uiso 0.50 1 calc PR
Cl1 Cl 0.3589(8) -0.0890(6) 0.5127(4) 0.065(2) Uani 0.50 1 d P
Cl2 Cl 0.1360(9) 0.0701(8) 0.4639(7) 0.105(4) Uani 0.50 1 d P

loop_
_atom_site_aniso_label
_atom_site_aniso_U_11
_atom_site_aniso_U_22
_atom_site_aniso_U_33
_atom_site_aniso_U_23
_atom_site_aniso_U_13
_atom_site_aniso_U_12
Sb1 0.0183(3) 0.0417(4) 0.0515(4) -0.0311(3) -0.0045(3) 0.0028(2)
Sb2 0.0224(3) 0.0222(3) 0.0278(3) -0.0067(2) -0.0042(2) -0.0003(2)
Fe1 0.0153(5) 0.0281(7) 0.0254(6) -0.0097(5) -0.0021(4) 0.0005(5)
Fe2 0.0196(6) 0.0284(7) 0.0240(6) -0.0058(5) -0.0022(5) -0.0023(5)
O1 0.030(3) 0.031(4) 0.047(4) -0.005(3) 0.008(3) -0.010(3)
O2 0.055(5) 0.080(7) 0.041(5) -0.019(4) -0.022(4) -0.004(4)
O3 0.031(4) 0.057(5) 0.044(4) -0.005(4) -0.013(3) 0.002(3)
O4 0.043(4) 0.050(5) 0.050(5) -0.003(4) 0.003(4) -0.024(4)
N1 0.020(4) 0.050(5) 0.032(4) -0.015(4) -0.003(3) 0.000(3)
C1 0.029(4) 0.021(4) 0.025(4) -0.008(4) -0.005(3) 0.001(3)
C2 0.021(4) 0.020(4) 0.037(5) -0.014(4) -0.006(3) -0.005(3)
C3 0.026(5) 0.033(5) 0.035(5) -0.010(4) 0.005(4) -0.011(4)
C4 0.029(5) 0.029(5) 0.028(5) 0.001(4) -0.001(4) 0.002(4)
C5 0.028(4) 0.022(4) 0.027(4) -0.010(4) 0.004(3) -0.002(3)
C6 0.025(4) 0.035(5) 0.028(5) -0.014(4) -0.004(4) 0.005(4)
C7 0.031(5) 0.045(6) 0.035(5) -0.017(5) -0.007(4) -0.001(4)
C8 0.034(6) 0.056(8) 0.093(10) -0.036(7) -0.028(6) 0.015(5)
C9 0.043(7) 0.064(8) 0.075(9) -0.039(7) 0.032(6) -0.019(6)
C10 0.028(4) 0.029(5) 0.030(5) -0.018(4) -0.007(4) 0.001(4)
C11 0.048(6) 0.051(7) 0.033(5) -0.006(5) 0.003(5) -0.033(5)
C12 0.053(7) 0.066(8) 0.024(5) -0.015(5) -0.001(4) -0.028(6)
C13 0.032(5) 0.047(6) 0.050(6) -0.027(5) -0.010(5) -0.005(5)
C14 0.055(7) 0.035(6) 0.037(6) -0.014(5) -0.007(5) 0.002(5)
C15 0.056(7) 0.035(6) 0.036(6) -0.021(5) -0.019(5) 0.009(5)
C16 0.047(6) 0.042(7) 0.050(7) -0.006(5) -0.002(5) -0.007(5)
C17 0.034(6) 0.076(9) 0.064(8) -0.031(7) 0.002(5) 0.004(6)
C18 0.073(9) 0.041(7) 0.051(7) -0.005(6) -0.026(6) -0.001(6)
C19 0.065(7) 0.026(5) 0.041(6) -0.012(5) -0.025(5) 0.010(5)
C20 0.068(8) 0.032(6) 0.054(7) -0.019(5) -0.032(6) 0.017(5)
C21 0.025(5) 0.049(7) 0.070(8) -0.040(6) -0.002(5) -0.001(4)
C22 0.056(7) 0.048(7) 0.056(8) -0.021(6) 0.016(6) -0.028(6)
C23 0.049(6) 0.037(6) 0.041(6) -0.008(5) 0.001(5) -0.015(5)
C24 0.023(4) 0.026(5) 0.039(5) -0.010(4) 0.002(4) -0.001(3)
C25 0.049(7) 0.033(6) 0.060(7) -0.011(5) -0.026(6) 0.010(5)
C26 0.038(6) 0.051(7) 0.064(8) -0.028(6) 0.020(5) -0.018(5)
C27 0.024(4) 0.027(5) 0.036(5) -0.001(4) -0.001(4) 0.005(4)
C28 0.029(5) 0.050(7) 0.030(5) -0.012(5) -0.003(4) -0.002(4)
C29 0.027(5) 0.039(6) 0.053(6) -0.027(5) 0.003(4) -0.013(4)
C30 0.045(6) 0.028(5) 0.045(6) -0.014(5) -0.001(5) -0.001(4)
C31 0.034(5) 0.032(5) 0.042(6) -0.017(5) 0.002(4) -0.002(4)
C32 0.040(5) 0.046(6) 0.023(5) -0.019(4) -0.004(4) 0.005(4)
C33 0.023(4) 0.049(6) 0.035(5) -0.020(5) -0.007(4) 0.002(4)
B1 0.024(5) 0.030(6) 0.034(6) -0.002(5) -0.007(4) -0.005(4)
F1 0.027(3) 0.064(5) 0.074(5) -0.016(4) -0.001(3) 0.011(3)
F2 0.059(5) 0.167(11) 0.103(8) -0.075(8) -0.023(5) 0.012(6)
F3 0.045(4) 0.158(10) 0.063(5) 0.047(6) 0.017(4) 0.029(5)
F4 0.107(7) 0.041(5) 0.128(9) -0.006(5) 0.040(6) -0.003(5)
B2 0.038(6) 0.047(7) 0.029(6) 0.000(5) -0.003(5) -0.001(5)
F5 0.043(5) 0.078(6) 0.221(13) -0.070(8) 0.000(6) -0.011(4)
F6 0.133(9) 0.108(8) 0.048(5) -0.023(5) -0.024(5) 0.033(7)
F7 0.101(7) 0.073(6) 0.055(5) 0.018(4) 0.019(4) 0.034(5)
F8 0.036(4) 0.084(6) 0.070(5) 0.010(4) 0.011(3) 0.010(4)
C34 0.031(12) 0.17(3) 0.023(11) -0.011(16) -0.022(9) 0.018(16)
Cl1 0.116(6) 0.045(4) 0.044(3) -0.020(3) -0.024(4) -0.018(4)
Cl2 0.096(6) 0.080(6) 0.155(10) -0.062(6) 0.053(6) -0.038(5)

loop_
_atom_type_symbol
_atom_type_description
_atom_type_scat_dispersion_real
_atom_type_scat_dispersion_imag
_atom_type_scat_source
C C 0.0033 0.0016 'International Tables Vol C Tables 4.2.6.8 and 6.1.1.4'
H H 0.0000 0.0000 'International Tables Vol C Tables 4.2.6.8 and 6.1.1.4'
B B 0.0013 0.0007 'International Tables Vol C Tables 4.2.6.8 and 6.1.1.4'
N N 0.0061 0.0033 'International Tables Vol C Tables 4.2.6.8 and 6.1.1.4'
O O 0.0106 0.0060 'International Tables Vol C Tables 4.2.6.8 and 6.1.1.4'
F F 0.0171 0.0103 'International Tables Vol C Tables 4.2.6.8 and 6.1.1.4'
Cl Cl 0.1484 0.1585 'International Tables Vol C Tables 4.2.6.8 and 6.1.1.4'
Fe Fe 0.3463 0.8444 'International Tables Vol C Tables 4.2.6.8 and 6.1.1.4'
Sb Sb -0.5866 1.5461 'International Tables Vol C Tables 4.2.6.8 and 6.1.1.4'

loop_
_geom_angle_atom_site_label_1
_geom_angle_atom_site_label_2
_geom_angle_atom_site_label_3
_geom_angle
C8 Sb1 C9 99.7(6)
C8 Sb1 C10 107.6(4)
C9 Sb1 C10 101.8(4)
C8 Sb1 Fe1 120.0(3)
C9 Sb1 Fe1 112.9(4)
C10 Sb1 Fe1 112.7(2)
C26 Sb2 C25 97.1(5)
C26 Sb2 C24 107.8(4)
C25 Sb2 C24 101.2(4)
C26 Sb2 Fe2 120.9(3)
C25 Sb2 Fe2 115.4(4)
C24 Sb2 Fe2 111.9(2)
C6 Fe1 C7 92.8(5)
C6 Fe1 C4 140.3(4)
C7 Fe1 C4 89.8(4)
C6 Fe1 C5 101.6(4)
C7 Fe1 C5 107.1(4)
C4 Fe1 C5 40.5(3)
C6 Fe1 C3 155.3(4)
C7 Fe1 C3 111.3(4)
C4 Fe1 C3 39.7(4)
C5 Fe1 C3 67.0(4)
C6 Fe1 C1 90.8(4)
C7 Fe1 C1 146.2(4)
C4 Fe1 C1 66.9(4)
C5 Fe1 C1 39.6(3)
C3 Fe1 C1 66.3(4)
C6 Fe1 C2 116.1(4)
C7 Fe1 C2 150.9(4)
C4 Fe1 C2 66.8(4)
C5 Fe1 C2 66.6(3)
C3 Fe1 C2 39.7(4)
C1 Fe1 C2 39.2(3)
C6 Fe1 Sb1 92.2(3)
C7 Fe1 Sb1 91.2(3)
C4 Fe1 Sb1 127.4(3)
C5 Fe1 Sb1 156.2(3)
C3 Fe1 Sb1 92.6(3)
C1 Fe1 Sb1 122.2(2)
C2 Fe1 Sb1 90.0(2)
C28 Fe2 C27 91.0(4)
C28 Fe2 C31 102.5(4)
C27 Fe2 C31 103.5(4)
C28 Fe2 C30 141.3(4)
C27 Fe2 C30 89.9(4)
C31 Fe2 C30 40.2(4)
C28 Fe2 C32 90.3(4)
C27 Fe2 C32 142.0(4)
C31 Fe2 C32 39.6(4)
C30 Fe2 C32 66.5(4)
C28 Fe2 C33 114.7(4)
C27 Fe2 C33 153.5(4)
C31 Fe2 C33 66.4(4)
C30 Fe2 C33 66.4(4)
C32 Fe2 C33 39.1(4)
C28 Fe2 C29 153.9(4)
C27 Fe2 C29 114.3(5)
C31 Fe2 C29 66.5(4)
C30 Fe2 C29 39.3(4)
C32 Fe2 C29 65.9(4)
C33 Fe2 C29 39.5(4)
C28 Fe2 Sb2 92.2(3)
C27 Fe2 Sb2 91.9(3)
C31 Fe2 Sb2 158.3(3)
C30 Fe2 Sb2 126.4(3)
C32 Fe2 Sb2 125.9(3)
C33 Fe2 Sb2 93.1(3)
C29 Fe2 Sb2 93.4(3)
C18 N1 C17 107.1(9)
C18 N1 C16 110.5(9)
C17 N1 C16 105.5(9)
C2 C1 C5 109.2(8)
C2 C1 Fe1 70.9(5)
C5 C1 Fe1 70.1(5)
C2 C1 H1 125.4
C5 C1 H1 125.4
Fe1 C1 H1 125.2
C1 C2 C3 107.6(8)
C1 C2 Fe1 69.9(5)
C3 C2 Fe1 69.6(5)
C1 C2 H2 126.2
C3 C2 H2 126.2
Fe1 C2 H2 125.9
C4 C3 C2 108.6(8)
C4 C3 Fe1 69.9(5)
C2 C3 Fe1 70.7(5)
C4 C3 H3 125.7
C2 C3 H3 125.7
Fe1 C3 H3 125.3
C3 C4 C5 107.4(8)
C3 C4 Fe1 70.4(5)
C5 C4 Fe1 70.0(5)
C3 C4 H4 126.3
C5 C4 H4 126.3
Fe1 C4 H4 124.9
C1 C5 C4 107.2(8)
C1 C5 Fe1 70.3(5)
C4 C5 Fe1 69.5(5)
C1 C5 H5 126.4
C4 C5 H5 126.4
Fe1 C5 H5 125.4
O1 C6 Fe1 179.2(9)
O2 C7 Fe1 177.4(10)
Sb1 C8 H8A 109.5
Sb1 C8 H8B 109.5
H8A C8 H8B 109.5
Sb1 C8 H8C 109.5
H8A C8 H8C 109.5
H8B C8 H8C 109.5
Sb1 C9 H9A 109.5
Sb1 C9 H9B 109.5
H9A C9 H9B 109.5
Sb1 C9 H9C 109.5
H9A C9 H9C 109.5
H9B C9 H9C 109.5
C15 C10 C11 119.4(9)
C15 C10 Sb1 125.2(7)
C11 C10 Sb1 115.4(7)
C12 C11 C10 123.0(10)
C12 C11 H11 118.5
C10 C11 H11 118.5
C11 C12 C13 118.2(10)
C11 C12 H12 120.9
C13 C12 H12 120.9
C14 C13 C12 120.3(10)
C14 C13 H13 119.9
C12 C13 H13 119.9
C13 C14 C15 120.7(11)
C13 C14 H14 119.6
C15 C14 H14 119.6
C10 C15 C14 118.4(9)
C10 C15 C16 119.8(9)
C14 C15 C16 121.4(10)
N1 C16 C15 111.0(9)
N1 C16 H16A 109.4
C15 C16 H16A 109.4
N1 C16 H16B 109.4
C15 C16 H16B 109.4
H16A C16 H16B 108.0
N1 C17 H17A 109.5
N1 C17 H17B 109.5
H17A C17 H17B 109.5
N1 C17 H17C 109.5
H17A C17 H17C 109.5
H17B C17 H17C 109.5
N1 C18 C19 111.0(10)
N1 C18 H18A 109.4
C19 C18 H18A 109.4
N1 C18 H18B 109.4
C19 C18 H18B 109.4
H18A C18 H18B 108.0
C24 C19 C20 116.4(10)
C24 C19 C18 121.5(9)
C20 C19 C18 121.6(10)
C21 C20 C19 122.8(11)
C21 C20 H20 118.6
C19 C20 H20 118.6
C20 C21 C22 119.9(10)
C20 C21 H21 120.0
C22 C21 H21 120.0
C23 C22 C21 119.0(11)
C23 C22 H22 120.5
C21 C22 H22 120.5
C22 C23 C24 121.0(11)
C22 C23 H23 119.5
C24 C23 H23 119.5
C23 C24 C19 120.8(9)
C23 C24 Sb2 113.9(7)
C19 C24 Sb2 125.3(7)
Sb2 C25 H25A 109.5
Sb2 C25 H25B 109.5
H25A C25 H25B 109.5
Sb2 C25 H25C 109.5
H25A C25 H25C 109.5
H25B C25 H25C 109.5
Sb2 C26 H26A 109.5
Sb2 C26 H26B 109.5
H26A C26 H26B 109.5
Sb2 C26 H26C 109.5
H26A C26 H26C 109.5
H26B C26 H26C 109.5
O3 C27 Fe2 176.4(9)
O4 C28 Fe2 178.0(10)
C30 C29 C33 108.1(9)
C30 C29 Fe2 69.7(5)
C33 C29 Fe2 69.9(5)
C30 C29 H29 125.9
C33 C29 H29 125.9
Fe2 C29 H29 126.0
C29 C30 C31 107.7(10)
C29 C30 Fe2 71.0(6)
C31 C30 Fe2 69.6(6)
C29 C30 H30 126.2
C31 C30 H30 126.2
Fe2 C30 H30 124.8
C32 C31 C30 107.5(9)
C32 C31 Fe2 70.9(5)
C30 C31 Fe2 70.2(6)
C32 C31 H31 126.2
C30 C31 H31 126.2
Fe2 C31 H31 124.3
C33 C32 C31 108.5(9)
C33 C32 Fe2 70.5(5)
C31 C32 Fe2 69.5(5)
C33 C32 H32 125.7
C31 C32 H32 125.7
Fe2 C32 H32 125.8
C32 C33 C29 108.1(9)
C32 C33 Fe2 70.5(5)
C29 C33 Fe2 70.6(5)
C32 C33 H33 125.9
C29 C33 H33 125.9
Fe2 C33 H33 124.7
F3 B1 F4 108.4(11)
F3 B1 F1 113.9(9)
F4 B1 F1 110.4(9)
F3 B1 F2 112.0(10)
F4 B1 F2 102.4(10)
F1 B1 F2 109.2(9)
F5 B2 F6 107.5(11)
F5 B2 F8 109.0(11)
F6 B2 F8 110.5(10)
F5 B2 F7 109.9(11)
F6 B2 F7 108.2(11)
F8 B2 F7 111.7(10)
Cl1 C34 Cl2 134(2)
Cl1 C34 H34A 103.8
Cl2 C34 H34A 103.8
Cl1 C34 H34B 103.8
Cl2 C34 H34B 103.8
H34A C34 H34B 105.4

loop_
_geom_bond_atom_site_label_1
_geom_bond_atom_site_label_2
_geom_bond_distance
Sb1 C8 2.107(11)
Sb1 C9 2.131(12)
Sb1 C10 2.146(9)
Sb1 Fe1 2.4669(14)
Sb2 C26 2.112(10)
Sb2 C25 2.119(10)
Sb2 C24 2.143(9)
Sb2 Fe2 2.4780(14)
Fe1 C6 1.777(10)
Fe1 C7 1.777(10)
Fe1 C4 2.081(10)
Fe1 C5 2.087(9)
Fe1 C3 2.088(9)
Fe1 C1 2.090(8)
Fe1 C2 2.103(8)
Fe2 C28 1.771(11)
Fe2 C27 1.772(10)
Fe2 C31 2.075(10)
Fe2 C30 2.084(10)
Fe2 C32 2.093(9)
Fe2 C33 2.093(9)
Fe2 C29 2.101(9)
O1 C6 1.136(11)
O2 C7 1.142(12)
O3 C27 1.138(11)
O4 C28 1.140(12)
N1 C18 1.435(13)
N1 C17 1.488(13)
N1 C16 1.507(14)
C1 C2 1.408(12)
C1 C5 1.414(12)
C1 H1 0.9500
C2 C3 1.422(13)
C2 H2 0.9500
C3 C4 1.415(13)
C3 H3 0.9500
C4 C5 1.444(12)
C4 H4 0.9500
C5 H5 0.9500
C8 H8A 0.9800
C8 H8B 0.9800
C8 H8C 0.9800
C9 H9A 0.9800
C9 H9B 0.9800
C9 H9C 0.9800
C10 C15 1.373(15)
C10 C11 1.383(13)
C11 C12 1.367(14)
C11 H11 0.9500
C12 C13 1.386(16)
C12 H12 0.9500
C13 C14 1.377(15)
C13 H13 0.9500
C14 C15 1.419(15)
C14 H14 0.9500
C15 C16 1.525(15)
C16 H16A 0.9900
C16 H16B 0.9900
C17 H17A 0.9800
C17 H17B 0.9800
C17 H17C 0.9800
C18 C19 1.558(17)
C18 H18A 0.9900
C18 H18B 0.9900
C19 C24 1.408(14)
C19 C20 1.410(15)
C20 C21 1.369(17)
C20 H20 0.9500
C21 C22 1.391(17)
C21 H21 0.9500
C22 C23 1.391(15)
C22 H22 0.9500
C23 C24 1.391(14)
C23 H23 0.9500
C25 H25A 0.9800
C25 H25B 0.9800
C25 H25C 0.9800
C26 H26A 0.9800
C26 H26B 0.9800
C26 H26C 0.9800
C29 C30 1.407(14)
C29 C33 1.417(15)
C29 H29 0.9500
C30 C31 1.428(15)
C30 H30 0.9500
C31 C32 1.412(14)
C31 H31 0.9500
C32 C33 1.400(14)
C32 H32 0.9500
C33 H33 0.9500
B1 F3 1.322(13)
B1 F4 1.366(13)
B1 F1 1.369(12)
B1 F2 1.384(13)
B2 F5 1.344(15)
B2 F6 1.366(14)
B2 F8 1.378(14)
B2 F7 1.387(15)
C34 Cl1 1.30(3)
C34 Cl2 1.89(2)
C34 H34A 0.9900
C34 H34B 0.9900

loop_
_geom_contact_atom_site_label_1
_geom_contact_atom_site_label_2
_geom_contact_distance
N1 SB1 4.851(9)
N1 SB2 4.865(8)
